data_2208679
loop_
_publ_author_name
'Billetter, Heinrich'
'Pantenburg, Ingo'
'Ruschewitz, Uwe'

_publ_section_title
;
 Copper(II) chlorofumarate trihydrate
;
_journal_coeditor_code NG2016
_journal_issue 4
_journal_name_full 'Acta Crystallographica Section E'
_journal_page_first m881
_journal_page_last m883
_journal_paper_doi 10.1107/S1600536806010750
_journal_volume 62
_journal_year 2006
_chemical_formula_iupac '[Cu (C4 H Cl O4) (H2 O)2], H2 O'
_chemical_formula_moiety 'C4 H5 Cl Cu O6, H2 O'
_chemical_formula_sum 'C4 H7 Cl Cu O7'
_chemical_formula_weight 266.09
_chemical_name_common 'Copper(II) chlorofumarate trihydrate'
_chemical_name_systematic
;
catena-poly[[[diaquacopper(II)]-\m-chlorofumarato-\kO,O'] hydrate]
;
_space_group_IT_number 12
_symmetry_cell_setting monoclinic
_symmetry_space_group_name_Hall '-C 2y'
_symmetry_space_group_name_H-M 'C 1 2/m 1'
_atom_sites_solution_hydrogens geom
_atom_sites_solution_primary direct
_atom_sites_solution_secondary difmap
_audit_creation_method SHELXL-97
_cell_angle_alpha 90.00
_cell_angle_beta 113.751(13)
_cell_angle_gamma 90.00
_cell_formula_units_Z 4
_cell_length_a 14.849(3)
_cell_length_b 7.1407(6)
_cell_length_c 8.7237(15)
_cell_measurement_reflns_used 6215
_cell_measurement_temperature 170(2)
_cell_measurement_theta_max 32.4
_cell_measurement_theta_min 1.5
_cell_volume 846.7(3)
_computing_cell_refinement X-Area
_computing_data_collection 'X-Area (Stoe & Cie, 2001)'
_computing_data_reduction X-Area
_computing_molecular_graphics 'DIAMOND (Brandenburg, 2001)'
_computing_publication_material SHELXL97
_computing_structure_refinement 'SHELXL97 (Sheldrick, 1997)'
_computing_structure_solution 'SIR92 (Altomare <i>et al.</i>,  1993)'
_diffrn_ambient_temperature 170(2)
_diffrn_detector_area_resol_mean 'not measured'
_diffrn_measured_fraction_theta_full 0.999
_diffrn_measured_fraction_theta_max 0.999
_diffrn_measurement_device_type 'Stoe IPDS-II'
_diffrn_measurement_method '\w and \f scans'
_diffrn_radiation_monochromator graphite
_diffrn_radiation_source 'fine-focus sealed tube'
_diffrn_radiation_type MoK\a
_diffrn_radiation_wavelength 0.71073
_diffrn_reflns_av_R_equivalents 0.0483
_diffrn_reflns_av_sigmaI/netI 0.0229
_diffrn_reflns_limit_h_max 19
_diffrn_reflns_limit_h_min -19
_diffrn_reflns_limit_k_max 8
_diffrn_reflns_limit_k_min -9
_diffrn_reflns_limit_l_max 11
_diffrn_reflns_limit_l_min -11
_diffrn_reflns_number 7365
_diffrn_reflns_theta_full 27.99
_diffrn_reflns_theta_max 27.99
_diffrn_reflns_theta_min 2.55
_diffrn_standards_decay_% 'not measured'
_diffrn_standards_interval_count 'not measured'
_diffrn_standards_interval_time 'not measured'
_diffrn_standards_number 'not measured'
_exptl_absorpt_coefficient_mu 2.899
_exptl_absorpt_correction_T_max 0.8465
_exptl_absorpt_correction_T_min 0.5310
_exptl_absorpt_correction_type numerical
_exptl_absorpt_process_details
;
The absorption correction (X-RED; Stoe & Cie, 2001)
was performed after optimizing the crystal shape
using X-SHAPE (Stoe & Cie, 1999).
;
_exptl_crystal_colour blue
_exptl_crystal_density_diffrn 2.087
_exptl_crystal_density_method 'not measured'
_exptl_crystal_description plate
_exptl_crystal_F_000 532
_exptl_crystal_size_max 0.2
_exptl_crystal_size_mid 0.2
_exptl_crystal_size_min 0.05
_refine_diff_density_max 0.737
_refine_diff_density_min -0.659
_refine_ls_extinction_coef 0.0054(11)
_refine_ls_extinction_expression Fc^*^=kFc[1+0.001xFc^2^\l^3^/sin(2\q)]^-1/4^
_refine_ls_extinction_method SHELXL97
_refine_ls_goodness_of_fit_ref 1.069
_refine_ls_hydrogen_treatment mixed
_refine_ls_matrix_type full
_refine_ls_number_parameters 92
_refine_ls_number_reflns 1109
_refine_ls_number_restraints 3
_refine_ls_restrained_S_all 1.068
_refine_ls_R_factor_all 0.0337
_refine_ls_R_factor_gt 0.0305
_refine_ls_shift/su_max 0.001
_refine_ls_shift/su_mean 0.000
_refine_ls_structure_factor_coef Fsqd
_refine_ls_weighting_details 'calc w=1/[\s^2^(Fo^2^)+(0.0435P)^2^+2.1723P] where P=(Fo^2^+2Fc^2^)/3'
_refine_ls_weighting_scheme calc
_refine_ls_wR_factor_gt 0.0776
_refine_ls_wR_factor_ref 0.0793
_reflns_number_gt 1019
_reflns_number_total 1109
_reflns_threshold_expression I>2\s(I)
_cod_data_source_file ng2016.cif
_cod_data_source_block I
_cod_original_cell_volume 846.7(2)
_cod_original_sg_symbol_H-M 'C 2/m'
_cod_database_code 2208679
_cod_database_fobs_code 2208679

loop_
_symmetry_equiv_pos_as_xyz
'x, y, z'
'-x, y, -z'
'x+1/2, y+1/2, z'
'-x+1/2, y+1/2, -z'
'-x, -y, -z'
'x, -y, z'
'-x+1/2, -y+1/2, -z'
'x+1/2, -y+1/2, z'

loop_
_atom_site_type_symbol
_atom_site_label
_atom_site_fract_x
_atom_site_fract_y
_atom_site_fract_z
_atom_site_U_iso_or_equiv
_atom_site_adp_type
_atom_site_calc_flag
_atom_site_refinement_flags
_atom_site_occupancy
Cu Cu1 0.91085(3) 0.5000 1.06457(5) 0.01759(16) Uani d S 1
C C1 0.8398(3) 0.5000 0.7198(5) 0.0448(12) Uani d S 1
O O11 0.92114(18) 0.5000 0.8482(3) 0.0251(5) Uani d S 1
O O12 0.7617(3) 0.5506(8) 0.7315(5) 0.046(2) Uani d P 0.50
C C2 0.8529(3) 0.5000 0.5582(5) 0.0451(13) Uani d S 1
H H2 0.9174 0.5000 0.5672 0.043(15) Uiso calc SR 1
C C3 0.7835(3) 0.5000 0.4043(5) 0.0390(11) Uani d S 1
Cl Cl1 0.65892(7) 0.5000 0.35671(12) 0.0496(4) Uani d S 1
C C4 0.8088(3) 0.5000 0.2530(5) 0.0341(9) Uani d S 1
O O41 0.8999(2) 0.5000 0.2814(3) 0.0330(7) Uani d S 1
O O42 0.7420(2) 0.5000 0.1107(4) 0.0445(9) Uani d S 1
O O3 0.91202(18) 0.7759(3) 1.0631(3) 0.0416(6) Uani d D 1
H H31 0.863(2) 0.825(7) 0.986(4) 0.072(15) Uiso d D 1
H H32 0.913(5) 0.822(8) 1.154(4) 0.10(2) Uiso d D 1
O O4 0.5695(2) 0.5000 0.6635(4) 0.0307(6) Uani d SD 1
H H41 0.624(2) 0.5000 0.655(8) 0.062(19) Uiso d SD 1

loop_
_atom_site_aniso_label
_atom_site_aniso_U_11
_atom_site_aniso_U_22
_atom_site_aniso_U_33
_atom_site_aniso_U_12
_atom_site_aniso_U_13
_atom_site_aniso_U_23
Cu1 0.0169(2) 0.0227(2) 0.0134(2) 0.000 0.00624(15) 0.000
C1 0.0227(19) 0.095(4) 0.0162(16) 0.000 0.0078(14) 0.000
O11 0.0200(12) 0.0402(14) 0.0148(11) 0.000 0.0066(9) 0.000
O12 0.0176(15) 0.099(7) 0.0190(14) 0.002(2) 0.0039(12) 0.000(2)
C2 0.0159(17) 0.098(4) 0.0204(18) 0.000 0.0066(14) 0.000
C3 0.0189(18) 0.079(3) 0.0193(17) 0.000 0.0080(14) 0.000
Cl1 0.0149(4) 0.1080(11) 0.0247(5) 0.000 0.0070(3) 0.000
C4 0.0227(17) 0.063(3) 0.0196(16) 0.000 0.0114(14) 0.000
O41 0.0195(12) 0.063(2) 0.0159(11) 0.000 0.0063(10) 0.000
O42 0.0208(13) 0.091(3) 0.0201(13) 0.000 0.0062(11) 0.000
O3 0.0557(14) 0.0240(9) 0.0261(10) 0.0057(9) -0.0034(10) -0.0028(8)
O4 0.0248(13) 0.0386(15) 0.0298(14) 0.000 0.0121(11) 0.000

loop_
_atom_type_symbol
_atom_type_description
_atom_type_scat_dispersion_real
_atom_type_scat_dispersion_imag
_atom_type_scat_source
C C 0.0033 0.0016 'International Tables Vol C Tables 4.2.6.8 and 6.1.1.4'
H H 0.0000 0.0000 'International Tables Vol C Tables 4.2.6.8 and 6.1.1.4'
O O 0.0106 0.0060 'International Tables Vol C Tables 4.2.6.8 and 6.1.1.4'
Cl Cl 0.1484 0.1585 'International Tables Vol C Tables 4.2.6.8 and 6.1.1.4'
Cu Cu 0.3201 1.2651 'International Tables Vol C Tables 4.2.6.8 and 6.1.1.4'

loop_
_geom_angle_atom_site_label_1
_geom_angle_atom_site_label_2
_geom_angle_atom_site_label_3
_geom_angle_site_symmetry_1
_geom_angle_site_symmetry_3
_geom_angle
_geom_angle_publ_flag
O11 Cu1 O41 . 1_556 179.76(11) y
O11 Cu1 O3 . 6_565 89.41(7) y
O41 Cu1 O3 1_556 6_565 90.60(7) y
O11 Cu1 O3 . . 89.41(7) ?
O41 Cu1 O3 1_556 . 90.60(7) ?
O3 Cu1 O3 6_565 . 178.54(16) y
O11 Cu1 O11 . 5_767 79.79(10) y
O41 Cu1 O11 1_556 5_767 100.44(10) y
O3 Cu1 O11 6_565 5_767 89.48(8) y
O3 Cu1 O11 . 5_767 89.48(8) ?
O12 C1 O11 6_565 . 120.5(4) ?
O12 C1 O11 . . 120.5(4) ?
O12 C1 C2 6_565 . 123.3(4) ?
O12 C1 C2 . . 123.3(4) ?
O11 C1 C2 . . 113.1(3) ?
C1 O11 Cu1 . . 115.7(2) ?
C1 O11 Cu1 . 5_767 144.1(2) ?
Cu1 O11 Cu1 . 5_767 100.21(10) ?
O12 O12 C1 6_565 . 73.3(3) ?
C3 C2 C1 . . 127.8(4) ?
C3 C2 H2 . . 116.1 ?
C1 C2 H2 . . 116.1 ?
C2 C3 C4 . . 121.4(4) ?
C2 C3 Cl1 . . 124.4(3) ?
C4 C3 Cl1 . . 114.2(3) ?
O42 C4 O41 . . 123.6(3) ?
O42 C4 C3 . . 119.7(4) ?
O41 C4 C3 . . 116.7(3) ?
C4 O41 Cu1 . 1_554 107.8(2) ?
Cu1 O3 H31 . . 115(4) ?
Cu1 O3 H32 . . 112(4) ?
H31 O3 H32 . . 106(5) ?

loop_
_geom_bond_atom_site_label_1
_geom_bond_atom_site_label_2
_geom_bond_site_symmetry_2
_geom_bond_distance
_geom_bond_publ_flag
Cu1 O11 . 1.954(2) y
Cu1 O41 1_556 1.962(3) y
Cu1 O3 6_565 1.970(2) y
Cu1 O3 . 1.970(2) y
Cu1 O11 5_767 2.297(3) y
C1 O12 6_565 1.257(6) y
C1 O12 . 1.257(6) y
C1 O11 . 1.274(5) y
C1 C2 . 1.498(5) y
O11 Cu1 5_767 2.297(3) ?
O12 O12 6_565 0.722(12) ?
C2 C3 . 1.322(6) y
C2 H2 . 0.9300 ?
C3 C4 . 1.511(5) y
C3 Cl1 . 1.726(4) y
C4 O42 . 1.239(5) y
C4 O41 . 1.273(5) y
O41 Cu1 1_554 1.962(3) ?
O3 H31 . 0.844(10) ?
O3 H32 . 0.848(10) ?
O4 H41 . 0.844(10) ?

loop_
_geom_hbond_atom_site_label_D
_geom_hbond_atom_site_label_H
_geom_hbond_atom_site_label_A
_geom_hbond_site_symmetry_A
_geom_hbond_distance_DH
_geom_hbond_distance_HA
_geom_hbond_distance_DA
_geom_hbond_angle_DHA
O3 H31 O42 7_666 0.844(10) 1.91(2) 2.702(3) 156(5)
O3 H32 O4 7_667 0.848(10) 1.98(2) 2.792(3) 161(6)
O4 H41 O12 . 0.844(10) 1.91(3) 2.696(5) 154(6)
O4 H41 O12 6_565 0.844(10) 1.91(3) 2.696(5) 154(6)

loop_
_geom_torsion_atom_site_label_1
_geom_torsion_atom_site_label_2
_geom_torsion_atom_site_label_3
_geom_torsion_atom_site_label_4
_geom_torsion_site_symmetry_1
_geom_torsion_site_symmetry_4
_geom_torsion
O12 C1 O11 Cu1 6_565 . -19.5(3)
O12 C1 O11 Cu1 . . 19.5(3)
C2 C1 O11 Cu1 . . 180.0
O12 C1 O11 Cu1 6_565 5_767 160.5(3)
O12 C1 O11 Cu1 . 5_767 -160.5(3)
C2 C1 O11 Cu1 . 5_767 0.0
O3 Cu1 O11 C1 6_565 . 90.42(7)
O3 Cu1 O11 C1 . . -90.42(7)
O11 Cu1 O11 C1 5_767 . 180.0000(10)
O3 Cu1 O11 Cu1 6_565 5_767 -89.58(7)
O3 Cu1 O11 Cu1 . 5_767 89.58(7)
O11 Cu1 O11 Cu1 5_767 5_767 0.0
O11 C1 O12 O12 . 6_565 -100.2(2)
C2 C1 O12 O12 . 6_565 101.4(2)
O12 C1 C2 C3 6_565 . 20.1(3)
O12 C1 C2 C3 . . -20.1(3)
O11 C1 C2 C3 . . 180.0000(10)
C1 C2 C3 C4 . . 180.0
C1 C2 C3 Cl1 . . 0.0000(10)
C2 C3 C4 O42 . . 180.0
Cl1 C3 C4 O42 . . 0.0
C2 C3 C4 O41 . . 0.0
Cl1 C3 C4 O41 . . 180.0
O42 C4 O41 Cu1 . 1_554 0.0
C3 C4 O41 Cu1 . 1_554 180.0
